data_5000311
loop_
_publ_author_name
'Karet, Gail B.'
'Streib, William E.'
'Bollinger, John C.'
'Christou, George'
'Sun, Ziming'
'Hendrickson, David N.'

_publ_section_title
;
 Stepwise assembly of a polyoxovanadate from mononuclear units in an
 organic solvent: carboxylate-stabilised fragments in the conversion of
 [VOCl4]2&#x2212; to [V15O36]5&#x2212;
;
_journal_issue 22
_journal_name_full 'Chemical Communications'
_journal_page_first 2249
_journal_page_last 2250
_journal_paper_doi 10.1039/a906448f
_chemical_formula_moiety '(C8 H20 N 1+)2, C8 H12 Cl O17 V5 2-, C2 H3 N'
_chemical_formula_sum 'C26 H55 Cl N3 O17 V5'
_chemical_formula_weight 971.893
_space_group_IT_number 15
_symmetry_cell_setting monoclinic
_symmetry_space_group_name_Hall '-C 2yc'
_symmetry_space_group_name_H-M 'C 1 2/c 1'
_cell_angle_alpha 90
_cell_angle_beta 91.390(7)
_cell_angle_gamma 90
_cell_formula_units_Z 8
_cell_length_a 16.111(2)
_cell_length_b 14.9003(19)
_cell_length_c 33.674(5)
_cell_measurement_reflns_used 120
_cell_measurement_temperature 101
_cell_measurement_theta_max 16.86
_cell_measurement_theta_min 12.73
_cell_volume 8081(3)
_diffrn_ambient_temperature 101
_diffrn_detector_area_resol_mean ?
_diffrn_measured_fraction_theta_full 1
_diffrn_measured_fraction_theta_max 1
_diffrn_measurement_device_type 'refurbished Picker diffractometer'
_diffrn_measurement_method '\q/2\q scans'
_diffrn_radiation_type 'Mo K\a'
_diffrn_radiation_wavelength 0.71069
_diffrn_reflns_av_R_equivalents 0.024
_diffrn_reflns_limit_h_max 19
_diffrn_reflns_limit_h_min -19
_diffrn_reflns_limit_k_max 17
_diffrn_reflns_limit_k_min 0
_diffrn_reflns_limit_l_max 10
_diffrn_reflns_limit_l_min -40
_diffrn_reflns_number 7969
_diffrn_reflns_theta_full 25
_diffrn_reflns_theta_max 25
_diffrn_reflns_theta_min 3
_diffrn_standards_decay_% -3.8
_diffrn_standards_interval_count 300
_diffrn_standards_number 4
_exptl_absorpt_coefficient_mu 1.2490
_exptl_absorpt_correction_T_max 0.746
_exptl_absorpt_correction_T_min 0.468
_exptl_absorpt_correction_type analytical
_exptl_absorpt_process_details Tompa
_exptl_crystal_colour Blue-green
_exptl_crystal_density_diffrn 1.598
_exptl_crystal_density_meas ?
_exptl_crystal_density_method 'not measured'
_exptl_crystal_description plate
_exptl_crystal_F_000 4000
_exptl_crystal_size_max .72
_exptl_crystal_size_mid .64
_exptl_crystal_size_min .24
_refine_diff_density_max 0.43
_refine_diff_density_min -0.46
_refine_ls_abs_structure_details none
_refine_ls_abs_structure_Flack ?
_refine_ls_extinction_coef 0.4152E-7
_refine_ls_extinction_expression
;
Larson, A. C. (1967).  Acta Cryst. 23, p. 664.  Eq. (3)
;
_refine_ls_extinction_method Zachariasen
_refine_ls_goodness_of_fit_ref 1.3432
_refine_ls_hydrogen_treatment noref
_refine_ls_matrix_type full
_refine_ls_number_parameters 471
_refine_ls_number_reflns 6432
_refine_ls_R_factor_gt 0.0361
_refine_ls_shift/su_max 0.1347
_refine_ls_structure_factor_coef F
_refine_ls_weighting_details w^-1^=\s^2^(F)+(.07F)^2^
_refine_ls_weighting_scheme calc
_refine_ls_wR_factor_ref 0.0411
_reflns_number_gt 6432
_reflns_number_total 7133
_reflns_threshold_expression F>3.0\s(F)
_cod_original_sg_symbol_H-M 'C 2/c'
_cod_original_formula_sum 'C26 H55 Cl1 N3 O17 V5'
_cod_database_code 5000311

loop_
_symmetry_equiv_pos_as_xyz
x,y,z
1/2+x,1/2+y,z
-x,y,1/2-z
1/2-x,1/2+y,1/2-z
x,-y,1/2+z
1/2+x,1/2-y,1/2+z
-x,-y,-z
1/2-x,1/2-y,-z

loop_
_atom_site_label
_atom_site_type_symbol
_atom_site_fract_x
_atom_site_fract_y
_atom_site_fract_z
_atom_site_U_iso_or_equiv
_atom_site_adp_type
_atom_site_occupancy
_atom_site_disorder_group
_atom_site_disorder_assembly
V1 V 0.61931(3) 0.21372(3) 0.157497(10) 0.01408(12) Uani 1 0 .
V2 V 0.77291(3) 0.06367(3) 0.130446(10) 0.01365(12) Uani 1 0 .
V3 V 0.89959(3) 0.24511(3) 0.108096(10) 0.01427(12) Uani 1 0 .
V4 V 0.74740(3) 0.39357(3) 0.138109(10) 0.01503(12) Uani 1 0 .
V5 V 0.79553(3) 0.22628(3) 0.176781(10) 0.01460(12) Uani 1 0 .
CL6 CL 0.72222(4) 0.23349(4) 0.08763(2) 0.01539(17) Uani 1 0 .
O7 O 0.71536(10) 0.13598(10) 0.16950(10) 0.0144(6) Uani 1 0 .
O8 O 0.85908(10) 0.15199(10) 0.14400(10) 0.0147(6) Uani 1 0 .
O9 O 0.84600(10) 0.31904(10) 0.14831(10) 0.0154(6) Uani 1 0 .
O10 O 0.70276(10) 0.30328(10) 0.17412(10) 0.0160(6) Uani 1 0 .
O11 O 0.56112(10) 0.20073(10) 0.19472(10) 0.0212(6) Uani 1 0 .
O12 O 0.80149(10) -0.02661(10) 0.15249(10) 0.0204(6) Uani 1 0 .
O13 O 0.99655(10) 0.25477(10) 0.11838(10) 0.0228(6) Uani 1 0 .
O14 O 0.76204(10) 0.48179(10) 0.16425(10) 0.0243(6) Uani 1 0 .
O15 O 0.83462(10) 0.22352(10) 0.22121(10) 0.0193(6) Uani 1 0 .
O16 O 0.56736(10) 0.12527(10) 0.11891(10) 0.0182(6) Uani 1 0 .
C17 C 0.5923(2) 0.0549(2) 0.10216(10) 0.0181(6) Uani 1 0 .
O18 O 0.66510(10) 0.02351(10) 0.10479(10) 0.0190(6) Uani 1 0 .
C19 C 0.5310(2) 0.0044(2) 0.07665(10) 0.0248(12) Uani 1 0 .
O20 O 0.81878(10) 0.04360(10) 0.07611(10) 0.0190(6) Uani 1 0 .
C21 C 0.8684(2) 0.0851(2) 0.05430(10) 0.0194(8) Uani 1 0 .
O22 O 0.90399(10) 0.15815(10) 0.06227(10) 0.0190(6) Uani 1 0 .
C23 C 0.8859(2) 0.0435(2) 0.01471(10) 0.0284(12) Uani 1 0 .
O24 O 0.88627(10) 0.33952(10) 0.06557(10) 0.0183(6) Uani 1 0 .
C25 C 0.8387(2) 0.4059(2) 0.06052(10) 0.0179(6) Uani 1 0 .
O26 O 0.78792(10) 0.43582(10) 0.08498(10) 0.0197(6) Uani 1 0 .
C27 C 0.8424(2) 0.4528(2) 0.02078(10) 0.0303(12) Uani 1 0 .
O28 O 0.63345(10) 0.42404(10) 0.11599(10) 0.0207(6) Uani 1 0 .
C29 C 0.5639(2) 0.3858(2) 0.11627(10) 0.0200(6) Uani 1 0 .
O30 O 0.54982(10) 0.30714(10) 0.12844(10) 0.0204(6) Uani 1 0 .
C31 C 0.4903(2) 0.4378(2) 0.09998(10) 0.0294(10) Uani 1 0 .
N32 N 0.73835(10) -0.27380(10) 0.11133(10) 0.0174(6) Uani 1 0 .
C33 C 0.7043(2) -0.1888(2) 0.09202(10) 0.0251(10) Uani 1 0 .
C34 C 0.7453(3) -0.1622(2) 0.05420(10) 0.0412(14) Uani 1 0 .
C35 C 0.6880(2) -0.2955(2) 0.14757(10) 0.0211(10) Uani 1 0 .
C36 C 0.6943(2) -0.2261(3) 0.18009(10) 0.0424(12) Uani 1 0 .
C37 C 0.8293(2) -0.2592(2) 0.12291(10) 0.0288(10) Uani 1 0 .
C38 C 0.8675(2) -0.3320(3) 0.14850(10) 0.0545(16) Uani 1 0 .
C39 C 0.7311(2) -0.3532(2) 0.08331(10) 0.0310(10) Uani 1 0 .
C40 C 0.6463(3) -0.3679(2) 0.06463(10) 0.0426(14) Uani 1 0 .
N41 N 0.5 0.4715(2) 0.25 0.0167(12) Uani 1 0 .
C42 C 0.5707(2) 0.4134(2) 0.23518(10) 0.0219(8) Uani 1 0 .
C43 C 0.6058(2) 0.3461(2) 0.26479(10) 0.0272(12) Uani 1 0 .
C44 C 0.5328(2) 0.5294(2) 0.28416(10) 0.0226(10) Uani 1 0 .
C45 C 0.4716(2) 0.5965(2) 0.29998(10) 0.0372(12) Uani 1 0 .
N46 N 1 0.4607(2) 0.25 0.0321(14) Uani 1 0 .
C47 C 1.0004(2) 0.3991(2) 0.28591(10) 0.0281(12) Uani 1 0 .
C48 C 0.9944(2) 0.4469(2) 0.32541(10) 0.0396(12) Uani 1 0 .
C49 C 0.9232(3) 0.5210(3) 0.24910(10) 0.0595(16) Uani 1 0 .
C50 C 0.8410(3) 0.4752(3) 0.25384(10) 0.0623(16) Uani 1 0 .
C51 C 0.9498(2) 0.2591(3) -0.02417(10) 0.0362(12) Uani 1 0 .
C52 C 1.0340(2) 0.2917(2) -0.02093(10) 0.0327(12) Uani 1 0 .
N53 N 1.0989(2) 0.3174(3) -0.01941(10) 0.0682(16) Uani 1 0 .
H1 H 0.4788 0.0342 0.077 0.0374 Uiso 1 0 .
H2 H 0.55 0.0019 0.0503 0.0374 Uiso 1 0 .
H3 H 0.525 -0.0547 0.0868 0.0374 Uiso 1 0 .
H4 H 0.8764 -0.0193 0.0159 0.0414 Uiso 1 0 .
H5 H 0.8504 0.0692 -0.0052 0.0414 Uiso 1 0 .
H6 H 0.9422 0.0542 0.0082 0.0414 Uiso 1 0 .
H7 H 0.8986 0.4634 0.0145 0.043 Uiso 1 0 .
H8 H 0.817 0.4158 0.001 0.043 Uiso 1 0 .
H9 H 0.8135 0.5081 0.0222 0.043 Uiso 1 0 .
H10 H 0.5091 0.4921 0.0884 0.0416 Uiso 1 0 .
H11 H 0.462 0.4029 0.0804 0.0416 Uiso 1 0 .
H12 H 0.4539 0.4512 0.1209 0.0416 Uiso 1 0 .
H13 H 0.6468 -0.1977 0.0863 0.0374 Uiso 1 0 .
H14 H 0.7109 -0.141 0.1105 0.0374 Uiso 1 0 .
H15 H 0.8027 -0.1523 0.0594 0.0537 Uiso 1 0 .
H16 H 0.7384 -0.2088 0.0352 0.0537 Uiso 1 0 .
H17 H 0.7204 -0.1087 0.0442 0.0537 Uiso 1 0 .
H18 H 0.6313 -0.3007 0.1394 0.0333 Uiso 1 0 .
H19 H 0.7068 -0.3514 0.158 0.0333 Uiso 1 0 .
H20 H 0.7505 -0.2214 0.1892 0.0546 Uiso 1 0 .
H21 H 0.676 -0.1698 0.1701 0.0546 Uiso 1 0 .
H22 H 0.6607 -0.2438 0.2015 0.0546 Uiso 1 0 .
H23 H 0.86 -0.2553 0.0992 0.0416 Uiso 1 0 .
H24 H 0.8337 -0.2042 0.137 0.0416 Uiso 1 0 .
H25 H 0.8379 -0.3366 0.1725 0.0667 Uiso 1 0 .
H26 H 0.8646 -0.3875 0.1347 0.0667 Uiso 1 0 .
H27 H 0.9238 -0.3176 0.1544 0.0667 Uiso 1 0 .
H28 H 0.769 -0.3446 0.0625 0.0433 Uiso 1 0 .
H29 H 0.7457 -0.4058 0.0978 0.0433 Uiso 1 0 .
H30 H 0.6305 -0.3164 0.0496 0.0545 Uiso 1 0 .
H31 H 0.6476 -0.4187 0.0476 0.0545 Uiso 1 0 .
H32 H 0.6072 -0.3778 0.0848 0.0545 Uiso 1 0 .
H33 H 0.5508 0.3811 0.2126 0.0344 Uiso 1 0 .
H34 H 0.6145 0.452 0.2277 0.0344 Uiso 1 0 .
H35 H 0.5633 0.3062 0.2725 0.0399 Uiso 1 0 .
H36 H 0.6492 0.3131 0.2529 0.0399 Uiso 1 0 .
H37 H 0.6273 0.377 0.2875 0.0399 Uiso 1 0 .
H38 H 0.5492 0.4909 0.3053 0.0354 Uiso 1 0 .
H39 H 0.5796 0.5616 0.2752 0.0354 Uiso 1 0 .
H40 H 0.4974 0.63 0.3209 0.05 Uiso 1 0 .
H41 H 0.4545 0.6361 0.2792 0.05 Uiso 1 0 .
H42 H 0.4247 0.5657 0.3097 0.05 Uiso 1 0 .
H43 H 0.9547 0.3592 0.2832 0.0408 Uiso 1 0 .
H44 H 1.0508 0.3658 0.2862 0.0408 Uiso 1 0 .
H45 H 1.04 0.4866 0.3289 0.0519 Uiso 1 0 .
H46 H 0.944 0.48 0.3259 0.0519 Uiso 1 0 .
H47 H 0.995 0.4039 0.3463 0.0519 Uiso 1 0 .
H48 H 0.9296 0.5635 0.27 0.0708 Uiso 1 0 .
H49 H 0.9215 0.5514 0.2243 0.0708 Uiso 1 0 .
H50 H 0.7981 0.5188 0.2532 0.0736 Uiso 1 0 .
H51 H 0.8324 0.4336 0.2328 0.0736 Uiso 1 0 .
H52 H 0.841 0.4445 0.2785 0.0736 Uiso 1 0 .
H53 H 0.9279 0.253 0.0016 0.0488 Uiso 1 0 .
H54 H 0.917 0.3006 -0.0391 0.0488 Uiso 1 0 .
H55 H 0.9491 0.2026 -0.0371 0.0488 Uiso 1 0 .

loop_
_atom_type_symbol
_atom_type_description
_atom_type_scat_dispersion_real
_atom_type_scat_dispersion_imag
_atom_type_scat_source
V V 0.267 0.53 'International Tables Vol. IV (1974) Table 2.2B'
CL Cl 0.132 0.159 'International Tables Vol. IV (1974) Table 2.2B'
O O 0.008 0.006 'International Tables Vol. IV (1974) Table 2.2B'
N N 0.004 0.003 'International Tables Vol. IV (1974) Table 2.2B'
C C 0.002 0.002 'International Tables Vol. IV (1974) Table 2.2B'
H H 0 0 'International Tables Vol. IV (1974) Table 2.2B'
